data_2214331
loop_
_publ_author_name
'Harrison, William T. A.'
'Ashok, M. A.'
'Yathirajan, H. S.'
'Narayana Achar, B.'

_publ_section_title
;
 Phenothiazine--picric acid (1/1)
;
_journal_coeditor_code LH2440
_journal_issue 7
_journal_name_full 'Acta Crystallographica Section E'
_journal_page_first o3322
_journal_page_last o3322
_journal_paper_doi 10.1107/S1600536807030176
_journal_volume 63
_journal_year 2007
_chemical_formula_iupac 'C12 H9 N S, C6 H3 N3 O7'
_chemical_formula_moiety 'C12 H9 N S, C6 H3 N3 O7'
_chemical_formula_sum 'C18 H12 N4 O7 S'
_chemical_formula_weight 428.38
_chemical_name_systematic
;
Phenothiazine--picric acid (1/1)
;
_space_group_IT_number 19
_symmetry_cell_setting orthorhombic
_symmetry_space_group_name_Hall 'P 2ac 2ab'
_symmetry_space_group_name_H-M 'P 21 21 21'
_atom_sites_solution_hydrogens 'difmap (O-H and N-H) and geom (C-H)'
_atom_sites_solution_primary direct
_atom_sites_solution_secondary difmap
_audit_creation_method SHELXL-97
_cell_angle_alpha 90.00
_cell_angle_beta 90.00
_cell_angle_gamma 90.00
_cell_formula_units_Z 4
_cell_length_a 7.2723(7)
_cell_length_b 8.9800(9)
_cell_length_c 27.549(3)
_cell_measurement_temperature 295(2)
_cell_volume 1799.1(3)
_computing_cell_refinement 'SAINT (Bruker, 1997)'
_computing_data_collection 'SMART (Bruker, 1997)'
_computing_data_reduction SAINT
_computing_molecular_graphics 'ORTEP-3 (Farrugia, 1997)'
_computing_publication_material SHELXL97
_computing_structure_refinement 'SHELXL97 (Sheldrick, 1997)'
_computing_structure_solution 'SHELXS97 (Sheldrick, 1997)'
_diffrn_ambient_temperature 295(2)
_diffrn_measured_fraction_theta_full 0.989
_diffrn_measured_fraction_theta_max 0.989
_diffrn_measurement_device_type 'Bruker SMART1000 CCD'
_diffrn_measurement_method \w
_diffrn_radiation_monochromator graphite
_diffrn_radiation_source 'fine-focus sealed tube'
_diffrn_radiation_type MoK\a
_diffrn_radiation_wavelength 0.71073
_diffrn_reflns_av_R_equivalents 0.0437
_diffrn_reflns_av_sigmaI/netI 0.0645
_diffrn_reflns_limit_h_max 9
_diffrn_reflns_limit_h_min -9
_diffrn_reflns_limit_k_max 11
_diffrn_reflns_limit_k_min -7
_diffrn_reflns_limit_l_max 35
_diffrn_reflns_limit_l_min -35
_diffrn_reflns_number 11121
_diffrn_reflns_theta_full 27.58
_diffrn_reflns_theta_max 27.58
_diffrn_reflns_theta_min 4.34
_exptl_absorpt_coefficient_mu 0.234
_exptl_absorpt_correction_type none
_exptl_crystal_colour 'very dark orange'
_exptl_crystal_density_diffrn 1.582
_exptl_crystal_density_method 'not measured'
_exptl_crystal_description rod
_exptl_crystal_F_000 880
_exptl_crystal_size_max 0.30
_exptl_crystal_size_mid 0.10
_exptl_crystal_size_min 0.10
_refine_diff_density_max 0.178
_refine_diff_density_min -0.165
_refine_ls_abs_structure_details 'Flack (1983), 1716 Friedel pairs'
_refine_ls_abs_structure_Flack 0.12(10)
_refine_ls_extinction_method none
_refine_ls_goodness_of_fit_ref 0.892
_refine_ls_hydrogen_treatment mixed
_refine_ls_matrix_type full
_refine_ls_number_parameters 296
_refine_ls_number_reflns 4124
_refine_ls_number_restraints 0
_refine_ls_restrained_S_all 0.892
_refine_ls_R_factor_all 0.1018
_refine_ls_R_factor_gt 0.0466
_refine_ls_shift/su_max 0.001
_refine_ls_shift/su_mean 0.000
_refine_ls_structure_factor_coef Fsqd
_refine_ls_weighting_details 'calc w=1/[\s^2^(Fo^2^)+(0.0411P)^2^] where P=(Fo^2^+2Fc^2^)/3'
_refine_ls_weighting_scheme calc
_refine_ls_wR_factor_gt 0.0831
_refine_ls_wR_factor_ref 0.0965
_reflns_number_gt 2300
_reflns_number_total 4124
_reflns_threshold_expression I>2\s(I)
_cod_data_source_file lh2440.cif
_cod_data_source_block I
_cod_database_code 2214331
_cod_database_fobs_code 2214331

loop_
_symmetry_equiv_pos_as_xyz
'x, y, z'
'-x+1/2, -y, z+1/2'
'-x, y+1/2, -z+1/2'
'x+1/2, -y+1/2, -z'

loop_
_atom_site_type_symbol
_atom_site_label
_atom_site_fract_x
_atom_site_fract_y
_atom_site_fract_z
_atom_site_U_iso_or_equiv
_atom_site_adp_type
_atom_site_calc_flag
_atom_site_refinement_flags
_atom_site_occupancy
_atom_site_disorder_assembly
_atom_site_disorder_group
C C1 0.6577(3) 0.5800(3) 0.33533(10) 0.0512(7) Uani d . 1 . .
C C2 0.6216(4) 0.6559(4) 0.29269(11) 0.0675(9) Uani d . 1 . .
H H2A 0.6261 0.6059 0.2632 0.081 Uiso calc R 1 . .
C C3 0.5791(5) 0.8049(5) 0.29381(15) 0.0800(10) Uani d . 1 . .
H H3 0.5542 0.8554 0.2651 0.096 Uiso calc R 1 . .
C C4 0.5735(4) 0.8792(4) 0.33742(15) 0.0767(9) Uani d . 1 . .
H H4 0.5426 0.9797 0.3382 0.092 Uiso calc R 1 . .
C C5 0.6135(4) 0.8054(3) 0.37971(12) 0.0664(9) Uani d . 1 . .
H H5 0.6124 0.8572 0.4089 0.080 Uiso calc R 1 . .
C C6 0.6555(4) 0.6544(3) 0.37959(10) 0.0530(7) Uani d . 1 . .
C C7 0.7653(4) 0.4400(3) 0.42768(10) 0.0531(7) Uani d . 1 . .
C C8 0.8347(4) 0.3950(4) 0.47242(11) 0.0662(8) Uani d . 1 . .
H H8 0.8314 0.4601 0.4987 0.079 Uiso calc R 1 . .
C C9 0.9084(5) 0.2543(5) 0.47808(14) 0.0859(11) Uani d . 1 . .
H H9 0.9551 0.2256 0.5081 0.103 Uiso calc R 1 . .
C C10 0.9133(5) 0.1569(4) 0.43996(18) 0.0901(12) Uani d . 1 . .
H H10 0.9614 0.0618 0.4440 0.108 Uiso calc R 1 . .
C C11 0.8468(5) 0.2008(3) 0.39565(13) 0.0718(9) Uani d . 1 . .
H H11 0.8508 0.1347 0.3697 0.086 Uiso calc R 1 . .
C C12 0.7738(4) 0.3412(3) 0.38875(10) 0.0543(7) Uani d . 1 . .
N N1 0.6881(5) 0.5818(3) 0.42300(9) 0.0762(9) Uani d . 1 . .
H H1 0.697(5) 0.631(4) 0.4475(12) 0.091 Uiso d . 1 . .
S S1 0.69464(12) 0.38660(9) 0.33075(3) 0.0718(3) Uani d . 1 . .
C C21 0.6419(4) 0.7960(3) 0.63036(10) 0.0486(7) Uani d . 1 . .
C C22 0.6397(3) 0.8755(3) 0.67412(9) 0.0457(6) Uani d . 1 . .
C C23 0.6772(3) 1.0262(3) 0.67629(9) 0.0458(6) Uani d . 1 . .
H H23 0.6704 1.0772 0.7056 0.055 Uiso calc R 1 . .
C C24 0.7245(3) 1.0987(3) 0.63455(8) 0.0427(6) Uani d . 1 . .
C C25 0.7296(4) 1.0264(3) 0.59049(9) 0.0480(7) Uani d . 1 . .
H H25 0.7613 1.0774 0.5623 0.058 Uiso calc R 1 . .
C C26 0.6870(4) 0.8776(3) 0.58903(9) 0.0478(6) Uani d . 1 A .
N N2 0.5977(4) 0.8011(3) 0.71962(10) 0.0636(7) Uani d . 1 . .
N N3 0.7712(3) 1.2571(3) 0.63615(9) 0.0562(6) Uani d . 1 . .
N N4 0.6920(5) 0.8059(3) 0.54120(10) 0.0714(7) Uani d . 1 . .
O O1 0.6062(3) 0.6509(2) 0.62691(9) 0.0744(7) Uani d . 1 . .
H H2 0.572(5) 0.623(4) 0.6589(12) 0.089 Uiso d . 1 . .
O O2 0.5599(4) 0.6672(3) 0.71851(9) 0.0902(8) Uani d . 1 . .
O O3 0.6021(4) 0.8721(3) 0.75672(9) 0.0945(8) Uani d . 1 . .
O O4 0.7424(3) 1.3233(2) 0.67420(8) 0.0773(6) Uani d . 1 . .
O O5 0.8380(3) 1.3140(2) 0.59996(7) 0.0734(6) Uani d . 1 . .
O O6A 0.803(3) 0.8473(16) 0.5120(4) 0.118(5) Uani d P 0.54(2) A 1
O O7A 0.576(2) 0.7138(16) 0.5324(2) 0.116(5) Uani d P 0.54(2) A 1
O O6B 0.672(3) 0.8824(10) 0.5057(3) 0.109(5) Uani d P 0.46(2) A 2
O O7B 0.717(4) 0.6743(8) 0.5391(4) 0.126(7) Uani d P 0.46(2) A 2

loop_
_atom_site_aniso_label
_atom_site_aniso_U_11
_atom_site_aniso_U_22
_atom_site_aniso_U_33
_atom_site_aniso_U_12
_atom_site_aniso_U_13
_atom_site_aniso_U_23
C1 0.0421(15) 0.0557(17) 0.0559(18) -0.0024(13) 0.0034(14) -0.0001(14)
C2 0.066(2) 0.083(3) 0.0535(19) -0.0080(19) -0.0008(16) 0.0050(17)
C3 0.080(2) 0.079(3) 0.081(3) -0.004(2) -0.008(2) 0.026(2)
C4 0.068(2) 0.0543(19) 0.108(3) 0.0069(17) -0.001(2) 0.013(2)
C5 0.070(2) 0.055(2) 0.074(2) 0.0141(17) 0.0044(17) -0.0071(16)
C6 0.0517(18) 0.0544(19) 0.0529(17) 0.0086(14) -0.0027(14) -0.0038(13)
C7 0.0487(17) 0.0538(18) 0.0568(18) 0.0030(14) 0.0045(14) 0.0016(14)
C8 0.0632(19) 0.076(2) 0.0595(18) 0.0041(18) 0.0086(16) 0.0085(16)
C9 0.076(2) 0.097(3) 0.085(3) 0.020(2) 0.018(2) 0.044(3)
C10 0.091(3) 0.063(2) 0.116(3) 0.021(2) 0.029(3) 0.031(2)
C11 0.073(2) 0.050(2) 0.092(3) -0.0019(17) 0.0130(19) 0.0046(17)
C12 0.0458(16) 0.0477(17) 0.0694(19) -0.0047(14) 0.0077(14) -0.0011(14)
N1 0.117(2) 0.0646(19) 0.0475(16) 0.0315(19) -0.0094(16) -0.0129(12)
S1 0.0836(5) 0.0639(5) 0.0680(5) 0.0109(5) -0.0123(5) -0.0211(4)
C21 0.0466(17) 0.0352(16) 0.0639(19) -0.0031(13) -0.0079(13) 0.0002(13)
C22 0.0460(15) 0.0444(15) 0.0465(15) 0.0011(12) -0.0011(12) 0.0046(14)
C23 0.0501(15) 0.0424(15) 0.0450(15) 0.0047(13) -0.0031(13) 0.0005(12)
C24 0.0480(15) 0.0330(14) 0.0469(15) 0.0007(13) -0.0051(12) -0.0012(12)
C25 0.0550(17) 0.0450(16) 0.0440(15) 0.0011(14) 0.0012(13) 0.0027(12)
C26 0.0520(15) 0.0441(15) 0.0473(15) 0.0047(15) -0.0048(13) -0.0096(12)
N2 0.0690(16) 0.0524(18) 0.0694(18) 0.0041(14) 0.0053(14) 0.0146(14)
N3 0.0658(17) 0.0432(14) 0.0597(16) -0.0010(13) -0.0043(13) -0.0022(13)
N4 0.095(2) 0.0576(19) 0.0618(18) 0.003(2) -0.004(2) -0.0163(15)
O1 0.0936(16) 0.0415(13) 0.0881(15) -0.0134(12) -0.0104(13) -0.0010(11)
O2 0.118(2) 0.0613(16) 0.0916(17) -0.0266(14) -0.0041(15) 0.0236(13)
O3 0.153(2) 0.0712(15) 0.0594(14) 0.0167(17) 0.0229(15) 0.0142(13)
O4 0.1124(18) 0.0496(11) 0.0700(14) -0.0081(12) 0.0071(13) -0.0163(10)
O5 0.1043(18) 0.0492(12) 0.0668(13) -0.0180(12) 0.0052(13) 0.0078(10)
O6A 0.161(11) 0.120(7) 0.072(4) -0.036(7) 0.029(6) -0.025(4)
O7A 0.160(10) 0.086(7) 0.100(4) -0.034(7) -0.029(4) -0.035(4)
O6B 0.176(13) 0.101(5) 0.049(4) 0.027(6) -0.005(5) -0.011(4)
O7B 0.235(19) 0.054(4) 0.088(5) 0.030(5) 0.002(7) -0.034(3)

loop_
_atom_type_symbol
_atom_type_description
_atom_type_scat_dispersion_real
_atom_type_scat_dispersion_imag
_atom_type_scat_source
C C 0.0033 0.0016 'International Tables Vol C Tables 4.2.6.8 and 6.1.1.4'
H H 0.0000 0.0000 'International Tables Vol C Tables 4.2.6.8 and 6.1.1.4'
N N 0.0061 0.0033 'International Tables Vol C Tables 4.2.6.8 and 6.1.1.4'
O O 0.0106 0.0060 'International Tables Vol C Tables 4.2.6.8 and 6.1.1.4'
S S 0.1246 0.1234 'International Tables Vol C Tables 4.2.6.8 and 6.1.1.4'

loop_
_geom_angle_atom_site_label_1
_geom_angle_atom_site_label_2
_geom_angle_atom_site_label_3
_geom_angle
C2 C1 C6 120.4(3)
C2 C1 S1 117.0(2)
C6 C1 S1 122.6(2)
C3 C2 C1 120.3(3)
C3 C2 H2A 119.9
C1 C2 H2A 119.9
C2 C3 C4 120.0(3)
C2 C3 H3 120.0
C4 C3 H3 120.0
C5 C4 C3 120.1(3)
C5 C4 H4 120.0
C3 C4 H4 120.0
C4 C5 C6 121.1(3)
C4 C5 H5 119.5
C6 C5 H5 119.5
N1 C6 C5 119.7(3)
N1 C6 C1 122.0(3)
C5 C6 C1 118.2(3)
C8 C7 C12 118.7(3)
C8 C7 N1 119.5(3)
C12 C7 N1 121.8(3)
C9 C8 C7 120.4(3)
C9 C8 H8 119.8
C7 C8 H8 119.8
C10 C9 C8 120.6(3)
C10 C9 H9 119.7
C8 C9 H9 119.7
C9 C10 C11 119.4(3)
C9 C10 H10 120.3
C11 C10 H10 120.3
C10 C11 C12 121.4(3)
C10 C11 H11 119.3
C12 C11 H11 119.3
C11 C12 C7 119.5(3)
C11 C12 S1 117.8(2)
C7 C12 S1 122.8(2)
C6 N1 C7 125.3(2)
C6 N1 H1 119(2)
C7 N1 H1 113(2)
C12 S1 C1 102.40(14)
O1 C21 C26 120.1(3)
O1 C21 C22 123.9(3)
C26 C21 C22 116.0(2)
C23 C22 C21 122.3(2)
C23 C22 N2 117.1(2)
C21 C22 N2 120.7(2)
C24 C23 C22 118.7(2)
C24 C23 H23 120.6
C22 C23 H23 120.6
C23 C24 C25 121.6(2)
C23 C24 N3 119.8(2)
C25 C24 N3 118.6(2)
C26 C25 C24 118.6(2)
C26 C25 H25 120.7
C24 C25 H25 120.7
C25 C26 C21 122.8(2)
C25 C26 N4 116.6(3)
C21 C26 N4 120.6(3)
O3 N2 O2 122.9(3)
O3 N2 C22 118.8(3)
O2 N2 C22 118.3(3)
O5 N3 O4 124.4(2)
O5 N3 C24 118.3(2)
O4 N3 C24 117.3(2)
O7B N4 O6B 122.8(7)
O7B N4 O6A 99.9(7)
O6B N4 O6A 50.1(4)
O7B N4 O7A 54.6(6)
O6B N4 O7A 98.1(7)
O6A N4 O7A 123.2(7)
O7B N4 C26 118.7(6)
O6B N4 C26 118.5(5)
O6A N4 C26 119.0(5)
O7A N4 C26 117.7(6)
C21 O1 H2 104(2)

loop_
_geom_bond_atom_site_label_1
_geom_bond_atom_site_label_2
_geom_bond_distance
C1 C2 1.383(4)
C1 C6 1.390(3)
C1 S1 1.762(3)
C2 C3 1.373(5)
C2 H2A 0.9300
C3 C4 1.375(5)
C3 H3 0.9300
C4 C5 1.372(4)
C4 H4 0.9300
C5 C6 1.390(4)
C5 H5 0.9300
C6 N1 1.382(3)
C7 C8 1.392(4)
C7 C12 1.393(4)
C7 N1 1.398(4)
C8 C9 1.382(5)
C8 H8 0.9300
C9 C10 1.367(5)
C9 H9 0.9300
C10 C11 1.371(5)
C10 H10 0.9300
C11 C12 1.381(4)
C11 H11 0.9300
C12 S1 1.747(3)
N1 H1 0.81(3)
C21 O1 1.332(3)
C21 C26 1.393(4)
C21 C22 1.401(3)
C22 C23 1.381(3)
C22 N2 1.453(3)
C23 C24 1.365(3)
C23 H23 0.9300
C24 C25 1.377(3)
C24 N3 1.463(3)
C25 C26 1.373(4)
C25 H25 0.9300
C26 N4 1.467(3)
N2 O3 1.205(3)
N2 O2 1.234(3)
N3 O5 1.221(3)
N3 O4 1.223(3)
N4 O7B 1.197(8)
N4 O6B 1.205(9)
N4 O6A 1.197(9)
N4 O7A 1.207(7)
O1 H2 0.95(3)

loop_
_geom_hbond_atom_site_label_D
_geom_hbond_atom_site_label_H
_geom_hbond_atom_site_label_A
_geom_hbond_distance_DH
_geom_hbond_distance_HA
_geom_hbond_distance_DA
_geom_hbond_angle_DHA
N1 H1 O6A 0.81(3) 2.74(4) 3.520(7) 162(3)
N1 H1 O6B 0.81(3) 2.77(3) 3.533(8) 157(3)
N1 H1 O7A 0.81(3) 2.60(3) 3.339(10) 151(3)
N1 H1 O7B 0.81(3) 2.56(3) 3.311(11) 156(3)
O1 H2 O2 0.95(3) 1.69(3) 2.550(3) 148(3)

loop_
_geom_torsion_atom_site_label_1
_geom_torsion_atom_site_label_2
_geom_torsion_atom_site_label_3
_geom_torsion_atom_site_label_4
_geom_torsion
C6 C1 C2 C3 -1.5(5)
S1 C1 C2 C3 175.6(3)
C1 C2 C3 C4 0.4(5)
C2 C3 C4 C5 1.2(5)
C3 C4 C5 C6 -1.7(5)
C4 C5 C6 N1 -177.5(3)
C4 C5 C6 C1 0.6(5)
C2 C1 C6 N1 179.0(3)
S1 C1 C6 N1 2.1(4)
C2 C1 C6 C5 1.0(4)
S1 C1 C6 C5 -175.9(2)
C12 C7 C8 C9 -0.8(4)
N1 C7 C8 C9 178.8(3)
C7 C8 C9 C10 -0.4(5)
C8 C9 C10 C11 1.0(6)
C9 C10 C11 C12 -0.4(6)
C10 C11 C12 C7 -0.8(5)
C10 C11 C12 S1 179.4(3)
C8 C7 C12 C11 1.4(4)
N1 C7 C12 C11 -178.2(3)
C8 C7 C12 S1 -178.9(2)
N1 C7 C12 S1 1.5(4)
C5 C6 N1 C7 -167.0(3)
C1 C6 N1 C7 15.1(5)
C8 C7 N1 C6 163.4(3)
C12 C7 N1 C6 -17.0(5)
C11 C12 S1 C1 -169.1(2)
C7 C12 S1 C1 11.2(3)
C2 C1 S1 C12 169.9(2)
C6 C1 S1 C12 -13.0(3)
O1 C21 C22 C23 -179.9(3)
C26 C21 C22 C23 0.9(4)
O1 C21 C22 N2 0.3(4)
C26 C21 C22 N2 -178.9(2)
C21 C22 C23 C24 -2.4(4)
N2 C22 C23 C24 177.4(2)
C22 C23 C24 C25 2.2(4)
C22 C23 C24 N3 -177.8(2)
C23 C24 C25 C26 -0.4(4)
N3 C24 C25 C26 179.6(2)
C24 C25 C26 C21 -1.1(4)
C24 C25 C26 N4 179.2(3)
O1 C21 C26 C25 -178.3(3)
C22 C21 C26 C25 0.9(4)
O1 C21 C26 N4 1.3(4)
C22 C21 C26 N4 -179.5(3)
C23 C22 N2 O3 -1.9(4)
C21 C22 N2 O3 177.9(3)
C23 C22 N2 O2 178.5(3)
C21 C22 N2 O2 -1.7(4)
C23 C24 N3 O5 169.7(2)
C25 C24 N3 O5 -10.3(4)
C23 C24 N3 O4 -9.4(4)
C25 C24 N3 O4 170.6(2)
C25 C26 N4 O7B 155.5(15)
C21 C26 N4 O7B -24.2(16)
C25 C26 N4 O6B -24.1(14)
C21 C26 N4 O6B 156.2(14)
C25 C26 N4 O6A 33.6(14)
C21 C26 N4 O6A -146.0(13)
C25 C26 N4 O7A -141.9(11)
C21 C26 N4 O7A 38.5(12)
